data_2010583
loop_
_publ_author_name
'K\"orner, Ferdinand'
'Sch\"urmann, Markus'
'Preut, Hans'
'Kreiser, Wolfgang'

_publ_section_title
;
 (1<i>R</i>,2<i>R</i>)-2-(4-Methylenecyclohex-2-enyl)propyl
 (1<i>R</i>,4<i>S</i>)-camphanate
;
_journal_issue 1
_journal_name_full 'Acta Crystallographica Section C'
_journal_page_first 76
_journal_page_last 77
_journal_paper_doi 10.1107/S0108270199012561
_journal_volume 56
_journal_year 2000
_chemical_formula_sum 'C20 H28 O4'
_chemical_formula_weight 332.42
_chemical_name_systematic
;
 ?
;
_space_group_IT_number 4
_symmetry_cell_setting monoclinic
_symmetry_space_group_name_Hall 'P 2yb'
_symmetry_space_group_name_H-M 'P 1 21 1'
_audit_creation_method SHELXL-97
_cell_angle_alpha 90.00
_cell_angle_beta 97.225(5)
_cell_angle_gamma 90.00
_cell_formula_units_Z 2
_cell_length_a 6.2171(6)
_cell_length_b 12.5197(9)
_cell_length_c 12.2224(9)
_cell_measurement_reflns_used 12305
_cell_measurement_temperature 291.0(10)
_cell_measurement_theta_max 25.36
_cell_measurement_theta_min 3.66
_cell_volume 943.79(13)
_computing_cell_refinement
;
DENZO and SCALEPACK (Otwinowski & Minor, 1997)
;
_computing_data_collection 'KappaCCD Reference Manual (Nonius, 1998)'
_computing_data_reduction
;
DENZO and SCALEPACK
;
_computing_molecular_graphics 'SHELXTL-Plus (Sheldrick, 1991)'
_computing_publication_material
;
SHELXL97  and  PARST95 (Nardelli, 1995)
;
_computing_structure_refinement 'SHELXL97 (Sheldrick, 1997)'
_computing_structure_solution 'SHELXS97 (Sheldrick, 1990)'
_diffrn_ambient_temperature 291.0(10)
_diffrn_detector_area_resol_mean '19 vertical, 18 horizontal'
_diffrn_measured_fraction_theta_full .995
_diffrn_measured_fraction_theta_max .995
_diffrn_measurement_device_type 'Nonius KappaCCD'
_diffrn_measurement_method
;
4 sets at different \k-angles with 386 frames via \f-rotation
(\D\f=1\%) and two times 90 s per frame
;
_diffrn_radiation_monochromator graphite
_diffrn_radiation_source 'fine-focus sealed tube'
_diffrn_radiation_type MoK\a
_diffrn_radiation_wavelength .71069
_diffrn_reflns_av_R_equivalents .0330
_diffrn_reflns_av_sigmaI/netI .0413
_diffrn_reflns_limit_h_max 7
_diffrn_reflns_limit_h_min 0
_diffrn_reflns_limit_k_max 15
_diffrn_reflns_limit_k_min 0
_diffrn_reflns_limit_l_max 14
_diffrn_reflns_limit_l_min -14
_diffrn_reflns_number 12305
_diffrn_reflns_theta_full 25.36
_diffrn_reflns_theta_max 25.36
_diffrn_reflns_theta_min 3.66
_diffrn_standards_decay_% 0
_exptl_absorpt_coefficient_mu .080
_exptl_absorpt_correction_type none
_exptl_crystal_colour colourless
_exptl_crystal_density_diffrn 1.170
_exptl_crystal_density_meas ?
_exptl_crystal_description needle
_exptl_crystal_F_000 360
_exptl_crystal_size_max .30
_exptl_crystal_size_mid .10
_exptl_crystal_size_min .10
_refine_diff_density_max .166
_refine_diff_density_min -.117
_refine_ls_extinction_coef .048(11)
_refine_ls_extinction_method 'SHELXL97 (Sheldrick, 1997)'
_refine_ls_goodness_of_fit_ref .997
_refine_ls_hydrogen_treatment constr
_refine_ls_matrix_type full
_refine_ls_number_parameters 222
_refine_ls_number_reflns 1810
_refine_ls_number_restraints 1
_refine_ls_restrained_S_all .996
_refine_ls_R_factor_all .0477
_refine_ls_R_factor_gt .0336
_refine_ls_shift/su_max .000
_refine_ls_shift/su_mean .000
_refine_ls_structure_factor_coef Fsqd
_refine_ls_weighting_details 'w = 1/[\s^2^(Fo^2^)+(0.0591P)^2^] where P=(Fo^2^+2Fc^2^)/3'
_refine_ls_weighting_scheme calc
_refine_ls_wR_factor_ref .0860
_reflns_number_gt 1391
_reflns_number_total 1810
_reflns_threshold_expression I>2\s(I)
_cod_data_source_file sk1308.cif
_cod_data_source_block I
_cod_depositor_comments
;
The following automatic conversions were performed:

'_exptl_crystal_density_meas' value 'not measured' was changed to '?'
- the value is perceived as not measured.

Automatic conversion script
Id: cif_fix_values 3008 2015-01-20 13:52:24Z robertas 

The following automatic conversions were performed:

'_refine_ls_weighting_scheme' value 'calc w =
1/[\s^2^(Fo^2^)+(0.0591P)^2^] where P=(Fo^2^+2Fc^2^)/3' was changed
to 'calc'. New tag '_refine_ls_weighting_details' was created. The
value of the new tag was set to 'w = 1/[\s^2^(Fo^2^)+(0.0591P)^2^]
where P=(Fo^2^+2Fc^2^)/3'.

Automatic conversion script
Id: cif_fix_values 3143 2015-03-26 13:38:13Z robertas 
;
_cod_original_sg_symbol_H-M 'P 21'
_cod_database_code 2010583
_cod_database_fobs_code 2010583

loop_
_symmetry_equiv_pos_as_xyz
'x, y, z'
'-x, y+1/2, -z'

loop_
_atom_site_label
_atom_site_fract_x
_atom_site_fract_y
_atom_site_fract_z
_atom_site_U_iso_or_equiv
_atom_site_adp_type
_atom_site_calc_flag
_atom_site_refinement_flags
_atom_site_occupancy
_atom_site_disorder_assembly
_atom_site_disorder_group
_atom_site_type_symbol
O1 .7235(2) .27193(12) .22053(14) .0626(4) Uani d . 1 . . O
O2 .4656(2) .05473(13) .06938(13) .0596(4) Uani d . 1 . . O
O3 .4160(3) -.11090(16) .00454(19) .0892(6) Uani d . 1 . . O
O4 .3779(3) .21985(16) .1948(2) .1008(8) Uani d . 1 . . O
C1 .6519(3) .11167(18) .12694(17) .0492(5) Uani d . 1 . . C
C1A .5636(4) .20597(18) .1836(2) .0575(6) Uani d . 1 . . C
C1' .6601(4) .37004(18) .2709(2) .0620(6) Uani d . 1 . . C
H1'1 .6244 .3558 .3445 .093 Uiso calc R 1 . . H
H1'2 .5337 .4005 .2274 .093 Uiso calc R 1 . . H
C1" .7822(4) .5569(2) .3172(2) .0681(7) Uani d . 1 . . C
H1" .9081 .6037 .3159 .102 Uiso calc R 1 . . H
C2' .8481(4) .4466(2) .2762(2) .0643(6) Uani d . 1 . . C
H2' .8828 .4560 .2008 .096 Uiso calc R 1 . . H
C2" .5999(5) .6064(2) .2418(2) .0732(7) Uani d . 1 . . C
H2" .5946 .5937 .1666 .110 Uiso calc R 1 . . H
C3 .5359(4) -.0461(2) .0509(2) .0620(6) Uani d . 1 . . C
C3' 1.0500(5) .4023(3) .3447(3) .0964(10) Uani d . 1 . . C
H3'1 1.0180 .3867 .4179 .145 Uiso calc R 1 . . H
H3'2 1.1644 .4542 .3484 .145 Uiso calc R 1 . . H
H3'3 1.0949 .3381 .3111 .145 Uiso calc R 1 . . H
C3" .4473(5) .6666(2) .2751(2) .0792(8) Uani d . 1 . . C
H3" .3378 .6917 .2225 .119 Uiso calc R 1 . . H
C4 .7723(3) -.0509(2) .09520(19) .0583(6) Uani d . 1 . . C
C4A .8648(5) -.1620(2) .1077(3) .0857(9) Uani d . 1 . . C
H4A1 .7994 -.1995 .1636 .129 Uiso calc R 1 . . H
H4A2 1.0187 -.1579 .1286 .129 Uiso calc R 1 . . H
H4A3 .8352 -.1994 .0389 .129 Uiso calc R 1 . . H
C4" .4410(5) .6955(2) .3881(3) .0801(8) Uani d . 1 . . C
C4"A .2704(7) .7463(4) .4201(4) .1309(15) Uani d . 1 . . C
H4"1 .1525 .7637 .3686 .196 Uiso calc R 1 . . H
H4"2 .2696 .7644 .4939 .196 Uiso calc R 1 . . H
C5 .8780(4) .0229(2) .0140(2) .0703(7) Uani d . 1 . . C
H5A 1.0349 .0180 .0265 .105 Uiso calc R 1 . . H
H5B .8289 .0040 -.0620 .105 Uiso calc R 1 . . H
C5" .6375(6) .6660(3) .4643(2) .0914(9) Uani d . 1 . . C
H5"1 .6015 .6639 .5393 .137 Uiso calc R 1 . . H
H5"2 .7479 .7203 .4610 .137 Uiso calc R 1 . . H
C6 .8012(4) .1353(2) .04064(19) .0625(6) Uani d . 1 . . C
H6A .9217 .1803 .0702 .094 Uiso calc R 1 . . H
H6B .7236 .1692 -.0240 .094 Uiso calc R 1 . . H
C6" .7272(5) .5580(3) .4353(2) .0865(8) Uani d . 1 . . C
H6"1 .6209 .5029 .4439 .130 Uiso calc R 1 . . H
H6"2 .8567 .5422 .4857 .130 Uiso calc R 1 . . H
C7 .7708(3) .02212(18) .19793(18) .0520(5) Uani d . 1 . . C
C7A .9954(4) .0522(2) .2552(2) .0737(7) Uani d . 1 . . C
H7A1 1.0615 -.0091 .2928 .111 Uiso calc R 1 . . H
H7A2 .9819 .1083 .3074 .111 Uiso calc R 1 . . H
H7A3 1.0840 .0763 .2012 .111 Uiso calc R 1 . . H
C7B .6344(4) -.0235(2) .2833(2) .0749(7) Uani d . 1 . . C
H7B1 .6981 -.0891 .3124 .112 Uiso calc R 1 . . H
H7B2 .4897 -.0370 .2486 .112 Uiso calc R 1 . . H
H7B3 .6302 .0270 .3421 .112 Uiso calc R 1 . . H

loop_
_atom_site_aniso_label
_atom_site_aniso_U_11
_atom_site_aniso_U_22
_atom_site_aniso_U_33
_atom_site_aniso_U_12
_atom_site_aniso_U_13
_atom_site_aniso_U_23
O1 .0525(8) .0486(9) .0845(11) -.0002(7) .0000(7) -.0088(8)
O2 .0414(8) .0598(9) .0754(10) -.0012(7) -.0012(6) -.0106(9)
O3 .0662(11) .0814(13) .1176(16) -.0146(11) .0016(11) -.0402(12)
O4 .0632(12) .0742(13) .173(2) -.0173(10) .0485(12) -.0410(13)
C1 .0404(11) .0488(12) .0573(13) -.0058(9) .0019(9) .0000(10)
C1A .0536(13) .0477(12) .0729(14) -.0059(11) .0139(10) .0001(11)
C1' .0631(14) .0470(13) .0761(16) -.0009(11) .0095(12) -.0073(11)
C1" .0749(16) .0550(14) .0745(17) -.0161(13) .0093(13) -.0092(13)
C2' .0635(14) .0571(14) .0729(15) -.0082(12) .0110(11) -.0050(13)
C2" .108(2) .0538(14) .0573(14) -.0019(14) .0069(14) .0009(12)
C3 .0504(12) .0619(14) .0744(15) -.0076(12) .0108(11) -.0178(13)
C3' .0666(17) .085(2) .135(3) .0001(15) .0021(17) -.0207(19)
C3" .1001(19) .0560(15) .0778(18) .0091(14) -.0027(15) -.0082(13)
C4 .0461(12) .0573(13) .0726(15) .0008(11) .0118(10) -.0077(12)
C4A .0733(17) .0658(16) .120(2) .0109(14) .0205(16) -.0117(17)
C4" .0889(18) .0599(16) .092(2) -.0061(15) .0131(15) -.0204(15)
C4"A .110(3) .129(3) .154(3) -.003(3) .018(2) -.072(3)
C5 .0593(13) .0835(18) .0706(15) -.0009(13) .0178(11) -.0029(14)
C5" .116(2) .084(2) .0729(17) -.0096(18) .0069(16) -.0266(16)
C6 .0607(14) .0683(16) .0596(14) -.0056(12) .0123(11) .0063(12)
C6" .112(2) .0803(19) .0621(16) .0102(17) -.0080(14) -.0122(15)
C7 .0457(11) .0509(12) .0593(12) -.0029(9) .0064(9) .0012(10)
C7A .0610(14) .0773(17) .0778(16) .0015(13) -.0113(11) .0066(14)
C7B .0873(17) .0676(16) .0732(16) -.0029(14) .0237(14) .0136(13)

loop_
_atom_type_symbol
_atom_type_description
_atom_type_scat_dispersion_real
_atom_type_scat_dispersion_imag
_atom_type_scat_source
C C .0033 .0016 'International Tables Vol C Tables 4.2.6.8 and 6.1.1.4'
H H .0000 .0000 'International Tables Vol C Tables 4.2.6.8 and 6.1.1.4'
O O .0106 .0060 'International Tables Vol C Tables 4.2.6.8 and 6.1.1.4'

loop_
_geom_angle_atom_site_label_1
_geom_angle_atom_site_label_2
_geom_angle_atom_site_label_3
_geom_angle
C1A O1 C1' 116.09(16)
C3 O2 C1 106.23(16)
O2 C1 C1A 106.91(15)
O2 C1 C6 106.08(17)
C1A C1 C6 117.14(18)
O2 C1 C7 102.13(17)
C1A C1 C7 119.08(18)
C6 C1 C7 103.86(16)
O4 C1A O1 124.4(2)
O4 C1A C1 125.5(2)
O1 C1A C1 110.11(17)
O1 C1' C2' 107.82(18)
O1 C1' H1'1 110.1
C2' C1' H1'1 110.1
O1 C1' H1'2 110.1
C2' C1' H1'2 110.1
H1'1 C1' H1'2 108.5
C2" C1" C6" 109.6(2)
C2" C1" C2' 112.4(2)
C6" C1" C2' 114.6(2)
C2" C1" H1" 106.6
C6" C1" H1" 106.6
C2' C1" H1" 106.6
C1' C2' C3' 111.9(2)
C1' C2' C1" 110.29(18)
C3' C2' C1" 112.4(2)
C1' C2' H2' 107.3
C3' C2' H2' 107.3
C1" C2' H2' 107.3
C3" C2" C1" 124.4(3)
C3" C2" H2" 117.8
C1" C2" H2" 117.8
O3 C3 O2 120.9(2)
O3 C3 C4 131.9(2)
O2 C3 C4 107.3(2)
C2' C3' H3'1 109.5
C2' C3' H3'2 109.5
H3'1 C3' H3'2 109.5
C2' C3' H3'3 109.5
H3'1 C3' H3'3 109.5
H3'2 C3' H3'3 109.5
C2" C3" C4" 123.4(3)
C2" C3" H3" 118.3
C4" C3" H3" 118.3
C3 C4 C4A 114.6(2)
C3 C4 C7 99.35(17)
C4A C4 C7 120.2(2)
C3 C4 C5 102.6(2)
C4A C4 C5 115.2(2)
C7 C4 C5 102.23(19)
C4 C4A H4A1 109.5
C4 C4A H4A2 109.5
H4A1 C4A H4A2 109.5
C4 C4A H4A3 109.5
H4A1 C4A H4A3 109.5
H4A2 C4A H4A3 109.5
C4"A C4" C3" 121.4(3)
C4"A C4" C5" 123.7(3)
C3" C4" C5" 114.9(2)
C4" C4"A H4"1 120.0
C4" C4"A H4"2 120.0
H4"1 C4"A H4"2 120.0
C6 C5 C4 103.94(18)
C6 C5 H5A 111.0
C4 C5 H5A 111.0
C6 C5 H5B 111.0
C4 C5 H5B 111.0
H5A C5 H5B 109.0
C4" C5" C6" 111.8(2)
C4" C5" H5"1 109.3
C6" C5" H5"1 109.3
C4" C5" H5"2 109.3
C6" C5" H5"2 109.3
H5"1 C5" H5"2 107.9
C1 C6 C5 101.69(18)
C1 C6 H6A 111.4
C5 C6 H6A 111.4
C1 C6 H6B 111.4
C5 C6 H6B 111.4
H6A C6 H6B 109.3
C5" C6" C1" 111.2(3)
C5" C6" H6"1 109.4
C1" C6" H6"1 109.4
C5" C6" H6"2 109.4
C1" C6" H6"2 109.4
H6"1 C6" H6"2 108.0
C7A C7 C7B 109.39(19)
C7A C7 C1 114.99(19)
C7B C7 C1 112.64(18)
C7A C7 C4 114.61(18)
C7B C7 C4 113.0(2)
C1 C7 C4 91.38(17)
C7 C7A H7A1 109.5
C7 C7A H7A2 109.5
H7A1 C7A H7A2 109.5
C7 C7A H7A3 109.5
H7A1 C7A H7A3 109.5
H7A2 C7A H7A3 109.5
C7 C7B H7B1 109.5
C7 C7B H7B2 109.5
H7B1 C7B H7B2 109.5
C7 C7B H7B3 109.5
H7B1 C7B H7B3 109.5
H7B2 C7B H7B3 109.5

loop_
_geom_bond_atom_site_label_1
_geom_bond_atom_site_label_2
_geom_bond_site_symmetry_2
_geom_bond_distance
_geom_bond_publ_flag
O1 C1A . 1.327(3) ?
O1 C1' . 1.451(3) ?
O2 C3 . 1.364(3) ?
O2 C1 . 1.463(2) ?
O3 C3 . 1.195(3) ?
O4 C1A . 1.193(3) ?
C1 C1A . 1.506(3) ?
C1 C6 . 1.519(3) ?
C1 C7 . 1.548(3) ?
C1' C2' . 1.506(3) ?
C1' H1'1 . .9700 ?
C1' H1'2 . .9700 ?
C1" C2" . 1.502(4) y
C1" C6" . 1.525(4) y
C1" C2' . 1.542(4) ?
C1" H1" . .9800 ?
C2' C3' . 1.523(4) ?
C2' H2' . .9800 ?
C2" C3" . 1.315(4) y
C2" H2" . .9300 ?
C3 C4 . 1.502(3) ?
C3' H3'1 . .9600 ?
C3' H3'2 . .9600 ?
C3' H3'3 . .9600 ?
C3" C4" . 1.434(4) y
C3" H3" . .9300 ?
C4 C4A . 1.506(4) ?
C4 C7 . 1.554(3) ?
C4 C5 . 1.560(3) ?
C4A H4A1 . .9600 ?
C4A H4A2 . .9600 ?
C4A H4A3 . .9600 ?
C4" C4"A . 1.337(5) y
C4" C5" . 1.486(5) y
C4"A H4"1 . .9300 ?
C4"A H4"2 . .9300 ?
C5 C6 . 1.534(4) ?
C5 H5A . .9700 ?
C5 H5B . .9700 ?
C5" C6" . 1.522(4) y
C5" H5"1 . .9700 ?
C5" H5"2 . .9700 ?
C6 H6A . .9700 ?
C6 H6B . .9700 ?
C6" H6"1 . .9700 ?
C6" H6"2 . .9700 ?
C7 C7A . 1.528(3) ?
C7 C7B . 1.535(3) ?
C7A H7A1 . .9600 ?
C7A H7A2 . .9600 ?
C7A H7A3 . .9600 ?
C7B H7B1 . .9600 ?
C7B H7B2 . .9600 ?
C7B H7B3 . .9600 ?

loop_
_geom_torsion_atom_site_label_1
_geom_torsion_atom_site_label_2
_geom_torsion_atom_site_label_3
_geom_torsion_atom_site_label_4
_geom_torsion
_geom_torsion_publ_flag
C3 O2 C1 C1A -159.93(18) ?
C3 O2 C1 C6 74.3(2) ?
C3 O2 C1 C7 -34.1(2) ?
C1' O1 C1A O4 -4.3(4) ?
C1' O1 C1A C1 176.21(18) ?
O2 C1 C1A O4 11.9(3) ?
C6 C1 C1A O4 130.6(3) ?
C7 C1 C1A O4 -103.0(3) ?
O2 C1 C1A O1 -168.64(17) ?
C6 C1 C1A O1 -49.9(3) ?
C7 C1 C1A O1 76.5(2) ?
C1A O1 C1' C2' -163.5(2) ?
O1 C1' C2' C3' -60.3(3) ?
O1 C1' C2' C1" 173.78(19) ?
C2" C1" C2' C1' -61.3(3) ?
C6" C1" C2' C1' 64.8(3) ?
C2" C1" C2' C3' 173.1(2) ?
C6" C1" C2' C3' -60.9(3) ?
C6" C1" C2" C3" 16.9(4) ?
C2' C1" C2" C3" 145.6(3) ?
C1 O2 C3 O3 -179.9(2) ?
C1 O2 C3 C4 -1.6(2) ?
C1" C2" C3" C4" 2.3(5) y
O3 C3 C4 C4A -16.2(4) ?
O2 C3 C4 C4A 165.6(2) ?
O3 C3 C4 C7 -145.7(3) ?
O2 C3 C4 C7 36.2(2) ?
O3 C3 C4 C5 109.4(3) ?
O2 C3 C4 C5 -68.7(2) ?
C2" C3" C4" C4"A -172.2(3) y
C2" C3" C4" C5" 8.7(4) y
C3 C4 C5 C6 69.7(2) ?
C4A C4 C5 C6 -165.1(2) ?
C7 C4 C5 C6 -33.0(2) ?
C4"A C4" C5" C6" 142.5(3) y
C3" C4" C5" C6" -38.4(4) y
O2 C1 C6 C5 -67.7(2) ?
C1A C1 C6 C5 173.06(19) ?
C7 C1 C6 C5 39.5(2) ?
C4 C5 C6 C1 -3.5(2) ?
C4" C5" C6" C1" 57.9(3) y
C2" C1" C6" C5" -45.5(3) y
C2' C1" C6" C5" -173.0(2) ?
O2 C1 C7 C7A 170.58(18) ?
C1A C1 C7 C7A -72.0(2) ?
C6 C1 C7 C7A 60.4(2) ?
O2 C1 C7 C7B -63.2(2) ?
C1A C1 C7 C7B 54.2(3) ?
C6 C1 C7 C7B -173.3(2) ?
O2 C1 C7 C4 52.49(17) ?
C1A C1 C7 C4 169.87(16) ?
C6 C1 C7 C4 -57.68(18) ?
C3 C4 C7 C7A -170.1(2) ?
C4A C4 C7 C7A 64.1(3) ?
C5 C4 C7 C7A -64.9(2) ?
C3 C4 C7 C7B 63.7(2) ?
C4A C4 C7 C7B -62.1(3) ?
C5 C4 C7 C7B 168.88(18) ?
C3 C4 C7 C1 -51.70(19) ?
C4A C4 C7 C1 -177.5(2) ?
C5 C4 C7 C1 53.51(18) ?

loop_
_cod_related_entry_id
_cod_related_entry_database
_cod_related_entry_code
1 ChemSpider 21182648
